data_7037021
loop_
_publ_author_name
'Lin, Xinsong'
'Tabassum, Danisa'
'Mar, Arthur'

_publ_section_title
;
 Narrowing the gap: from semiconductor to semimetal in the homologous
 series of rare-earth zinc arsenides RE2-yZn4As4&#x00B7;n(REAs) and
 Mn-substituted derivatives RE2-yMnxZn4-xAs4&#x00B7;n(REAs) (RE = La-Nd,
 Sm, Gd).
;
_journal_issue 46
_journal_name_full 'Dalton transactions (Cambridge, England : 2003)'
_journal_page_first 20254
_journal_page_last 20264
_journal_paper_doi 10.1039/c5dt03596a
_journal_volume 44
_journal_year 2015
_chemical_formula_structural 'Sm5.40 Zn4 As8'
_chemical_formula_sum 'As8 Sm5.4 Zn4'
_chemical_formula_weight 1672.73
_chemical_name_common 'samarium zinc arsenide (5.4/4/8)'
_chemical_name_systematic 'samarium zinc arsenide (5.4/4/8)'
_space_group_crystal_system trigonal
_space_group_IT_number 166
_space_group_name_Hall '-R 3 2"'
_space_group_name_H-M_alt 'R -3 m :H'
_symmetry_space_group_name_Hall '-R 3 2"'
_symmetry_space_group_name_H-M 'R -3 m :H'
_atom_sites_solution_primary direct
_atom_sites_solution_secondary difmap
_audit_creation_method SHELXL-2013
_cell_angle_alpha 90
_cell_angle_beta 90
_cell_angle_gamma 120
_cell_formula_units_Z 3
_cell_length_a 4.1689(4)
_cell_length_b 4.1689(4)
_cell_length_c 82.103(9)
_cell_measurement_reflns_used 2576
_cell_measurement_temperature 296(2)
_cell_measurement_theta_max 32.77
_cell_measurement_theta_min 5.22
_cell_volume 1235.8(2)
_computing_cell_refinement 'Bruker SAINT 7.68A (Bruker, 2009)'
_computing_data_collection 'Bruker APEX 2 (Bruker, 2008)'
_computing_data_reduction 'Bruker SAINT 7.68A'
_computing_molecular_graphics 'ATOMS 5.1 (Dowty, 1999)'
_computing_publication_material 'Bruker SHELXTL'
_computing_structure_refinement 'Bruker SHELXTL'
_computing_structure_solution 'Bruker SHELXTL'
_diffrn_ambient_temperature 296(2)
_diffrn_measured_fraction_theta_full 0.997
_diffrn_measured_fraction_theta_max 0.999
_diffrn_measurement_device_type 'Bruker PLATFORM/SMART APEX II CCD'
_diffrn_measurement_method '\w and \f scans'
_diffrn_radiation_type MoK\a
_diffrn_radiation_wavelength 0.71073
_diffrn_reflns_av_R_equivalents 0.0385
_diffrn_reflns_av_unetI/netI 0.0188
_diffrn_reflns_Laue_measured_fraction_full 0.997
_diffrn_reflns_Laue_measured_fraction_max 0.999
_diffrn_reflns_limit_h_max 6
_diffrn_reflns_limit_h_min -6
_diffrn_reflns_limit_k_max 6
_diffrn_reflns_limit_k_min -6
_diffrn_reflns_limit_l_max 123
_diffrn_reflns_limit_l_min -123
_diffrn_reflns_number 5971
_diffrn_reflns_point_group_measured_fraction_full 0.997
_diffrn_reflns_point_group_measured_fraction_max 0.999
_diffrn_reflns_theta_full 25.242
_diffrn_reflns_theta_max 33.018
_diffrn_reflns_theta_min 1.488
_diffrn_source 'fine-focus sealed tube'
_exptl_absorpt_coefficient_mu 40.532
_exptl_absorpt_correction_T_max 0.4055
_exptl_absorpt_correction_T_min 0.1269
_exptl_absorpt_correction_type numerical
_exptl_absorpt_process_details 'Bruker SHELXTL (Sheldrick, 2013)'
_exptl_crystal_colour black
_exptl_crystal_density_diffrn 6.743
_exptl_crystal_density_method 'not measured'
_exptl_crystal_description irregular
_exptl_crystal_F_000 2156
_exptl_crystal_size_max 0.065
_exptl_crystal_size_mid 0.057
_exptl_crystal_size_min 0.028
_refine_diff_density_max 2.460
_refine_diff_density_min -3.530
_refine_diff_density_rms 0.344
_refine_ls_extinction_coef 0.000178(16)
_refine_ls_extinction_expression Fc^*^=kFc[1+0.001xFc^2^\l^3^/sin(2\q)]^-1/4^
_refine_ls_extinction_method SHELXL
_refine_ls_goodness_of_fit_ref 1.121
_refine_ls_hydrogen_treatment undef
_refine_ls_matrix_type full
_refine_ls_number_parameters 33
_refine_ls_number_reflns 715
_refine_ls_number_restraints 0
_refine_ls_restrained_S_all 1.121
_refine_ls_R_factor_all 0.0341
_refine_ls_R_factor_gt 0.0255
_refine_ls_shift/su_max 0.001
_refine_ls_shift/su_mean 0.000
_refine_ls_structure_factor_coef Fsqd
_refine_ls_weighting_details 'w=1/[\s^2^(Fo^2^)+(0.0164P)^2^+27.8812P] where P=(Fo^2^+2Fc^2^)/3'
_refine_ls_weighting_scheme calc
_refine_ls_wR_factor_gt 0.0495
_refine_ls_wR_factor_ref 0.0531
_reflns_Friedel_coverage 0.000
_reflns_number_gt 595
_reflns_number_total 715
_reflns_threshold_expression 'I > 2\s(I)'
_cod_data_source_file c5dt03596a8.cif
_cod_data_source_block Sm6-xZn4As8
_cod_depositor_comments 'Adding full bibliography for 7037017--7037025.cif.'
_cod_original_cell_volume 1235.8(3)
_cod_original_formula_sum 'As8 Sm5.40 Zn4'
_cod_database_code 7037021
_shelx_space_group_comment
;
The symmetry employed for this shelxl refinement is uniquely defined
by the following loop, which should always be used as a source of
symmetry information in preference to the above space-group names.
They are only intended as comments.
;
_shelx_estimated_absorpt_t_min 0.178
_shelx_estimated_absorpt_t_max 0.397
_shelxl_version_number 2013-4

loop_
_space_group_symop_operation_xyz
'x, y, z'
'-y, x-y, z'
'-x+y, -x, z'
'y, x, -z'
'x-y, -y, -z'
'-x, -x+y, -z'
'x+2/3, y+1/3, z+1/3'
'-y+2/3, x-y+1/3, z+1/3'
'-x+y+2/3, -x+1/3, z+1/3'
'y+2/3, x+1/3, -z+1/3'
'x-y+2/3, -y+1/3, -z+1/3'
'-x+2/3, -x+y+1/3, -z+1/3'
'x+1/3, y+2/3, z+2/3'
'-y+1/3, x-y+2/3, z+2/3'
'-x+y+1/3, -x+2/3, z+2/3'
'y+1/3, x+2/3, -z+2/3'
'x-y+1/3, -y+2/3, -z+2/3'
'-x+1/3, -x+y+2/3, -z+2/3'
'-x, -y, -z'
'y, -x+y, -z'
'x-y, x, -z'
'-y, -x, z'
'-x+y, y, z'
'x, x-y, z'
'-x+2/3, -y+1/3, -z+1/3'
'y+2/3, -x+y+1/3, -z+1/3'
'x-y+2/3, x+1/3, -z+1/3'
'-y+2/3, -x+1/3, z+1/3'
'-x+y+2/3, y+1/3, z+1/3'
'x+2/3, x-y+1/3, z+1/3'
'-x+1/3, -y+2/3, -z+2/3'
'y+1/3, -x+y+2/3, -z+2/3'
'x-y+1/3, x+2/3, -z+2/3'
'-y+1/3, -x+2/3, z+2/3'
'-x+y+1/3, y+2/3, z+2/3'
'x+1/3, x-y+2/3, z+2/3'

loop_
_atom_site_label
_atom_site_type_symbol
_atom_site_fract_x
_atom_site_fract_y
_atom_site_fract_z
_atom_site_U_iso_or_equiv
_atom_site_adp_type
_atom_site_occupancy
_atom_site_site_symmetry_order
_atom_site_calc_flag
_atom_site_refinement_flags_posn
_atom_site_refinement_flags_adp
_atom_site_refinement_flags_occupancy
Sm1 Sm 0.0000 0.0000 0.29186(2) 0.00722(11) Uani 1 6 d S T P
Sm2 Sm 0.0000 0.0000 0.41644(2) 0.00821(12) Uani 1 6 d S T P
Sm3 Sm 0.0000 0.0000 0.5000 0.0113(5) Uani 0.400(4) 12 d S T .
Sm4 Sm 0.0000 0.0000 0.0000 0.00703(14) Uani 1 12 d S T P
Zn1 Zn 0.0000 0.0000 0.11549(2) 0.0169(3) Uani 1 6 d S T P
Zn2A Zn 0.0000 0.0000 0.19437(3) 0.0286(5) Uani 0.819(4) 6 d S T P
Zn2B Zn 0.0000 0.0000 0.17988(12) 0.0286(5) Uani 0.181(4) 6 d S T P
As1 As 0.0000 0.0000 0.06272(2) 0.00677(18) Uani 1 6 d S T P
As2 As 0.0000 0.0000 0.14601(2) 0.0122(2) Uani 1 6 d S T P
As3 As 0.0000 0.0000 0.22865(2) 0.00884(19) Uani 1 6 d S T P
As4 As 0.0000 0.0000 0.35424(2) 0.00704(17) Uani 1 6 d S T P

loop_
_atom_site_aniso_label
_atom_site_aniso_U_11
_atom_site_aniso_U_22
_atom_site_aniso_U_33
_atom_site_aniso_U_23
_atom_site_aniso_U_13
_atom_site_aniso_U_12
Sm1 0.00666(14) 0.00666(14) 0.0083(2) 0.000 0.000 0.00333(7)
Sm2 0.00741(15) 0.00741(15) 0.0098(2) 0.000 0.000 0.00370(7)
Sm3 0.0117(6) 0.0117(6) 0.0106(9) 0.000 0.000 0.0059(3)
Sm4 0.00665(18) 0.00665(18) 0.0078(3) 0.000 0.000 0.00333(9)
Zn1 0.0175(4) 0.0175(4) 0.0156(6) 0.000 0.000 0.00877(19)
Zn2A 0.0185(5) 0.0185(5) 0.0489(12) 0.000 0.000 0.0092(3)
Zn2B 0.0185(5) 0.0185(5) 0.0489(12) 0.000 0.000 0.0092(3)
As1 0.0062(3) 0.0062(3) 0.0080(4) 0.000 0.000 0.00308(13)
As2 0.0116(3) 0.0116(3) 0.0134(4) 0.000 0.000 0.00579(15)
As3 0.0080(3) 0.0080(3) 0.0105(4) 0.000 0.000 0.00400(13)
As4 0.0065(2) 0.0065(2) 0.0081(4) 0.000 0.000 0.00326(12)

loop_
_atom_type_symbol
_atom_type_description
_atom_type_scat_dispersion_real
_atom_type_scat_dispersion_imag
_atom_type_scat_source
Zn Zn 0.2839 1.4301 'International Tables Vol C Tables 4.2.6.8 and 6.1.1.4'
As As 0.0499 2.0058 'International Tables Vol C Tables 4.2.6.8 and 6.1.1.4'
Sm Sm -0.1638 3.4418 'International Tables Vol C Tables 4.2.6.8 and 6.1.1.4'

loop_
_geom_angle_atom_site_label_1
_geom_angle_atom_site_label_2
_geom_angle_atom_site_label_3
_geom_angle
_geom_angle_site_symmetry_1
_geom_angle_site_symmetry_3
As4 Sm1 As4 90.31(2) 31 31_445
As4 Sm1 As4 90.31(2) 31 31_545
As4 Sm1 As4 90.31(2) 31_445 31_545
As4 Sm1 As1 179.11(3) 31 25_445
As4 Sm1 As1 90.316(16) 31_445 25_445
As4 Sm1 As1 90.317(16) 31_545 25_445
As4 Sm1 As1 90.316(16) 31 25
As4 Sm1 As1 179.11(3) 31_445 25
As4 Sm1 As1 90.317(16) 31_545 25
As1 Sm1 As1 89.05(2) 25_445 25
As4 Sm1 As1 90.317(16) 31 25_455
As4 Sm1 As1 90.317(16) 31_445 25_455
As4 Sm1 As1 179.11(3) 31_545 25_455
As1 Sm1 As1 89.05(2) 25_445 25_455
As1 Sm1 As1 89.05(2) 25 25_455
As1 Sm2 As1 90.65(2) 7_445 7
As1 Sm2 As1 90.65(2) 7_445 7_455
As1 Sm2 As1 90.65(2) 7 7_455
As1 Sm2 As3 178.45(3) 7_445 31
As1 Sm2 As3 90.447(16) 7 31
As1 Sm2 As3 90.447(16) 7_455 31
As1 Sm2 As3 90.447(16) 7_445 31_445
As1 Sm2 As3 178.45(3) 7 31_445
As1 Sm2 As3 90.447(16) 7_455 31_445
As3 Sm2 As3 88.44(2) 31 31_445
As1 Sm2 As3 90.447(16) 7_445 31_545
As1 Sm2 As3 90.447(16) 7 31_545
As1 Sm2 As3 178.45(3) 7_455 31_545
As3 Sm2 As3 88.44(2) 31 31_545
As3 Sm2 As3 88.44(2) 31_445 31_545
As1 Sm2 Zn1 134.323(10) 7_445 7
As1 Sm2 Zn1 82.65(2) 7 7
As1 Sm2 Zn1 134.322(10) 7_455 7
As3 Sm2 Zn1 44.785(10) 31 7
As3 Sm2 Zn1 95.79(2) 31_445 7
As3 Sm2 Zn1 44.786(10) 31_545 7
As1 Sm2 Zn1 82.65(2) 7_445 7_445
As1 Sm2 Zn1 134.323(10) 7 7_445
As1 Sm2 Zn1 134.322(10) 7_455 7_445
As3 Sm2 Zn1 95.79(2) 31 7_445
As3 Sm2 Zn1 44.785(10) 31_445 7_445
As3 Sm2 Zn1 44.786(10) 31_545 7_445
Zn1 Sm2 Zn1 71.07(2) 7 7_445
As1 Sm2 Zn1 134.322(10) 7_445 7_455
As1 Sm2 Zn1 134.322(10) 7 7_455
As1 Sm2 Zn1 82.65(2) 7_455 7_455
As3 Sm2 Zn1 44.786(10) 31 7_455
As3 Sm2 Zn1 44.786(10) 31_445 7_455
As3 Sm2 Zn1 95.79(2) 31_545 7_455
Zn1 Sm2 Zn1 71.07(2) 7 7_455
Zn1 Sm2 Zn1 71.07(2) 7_445 7_455
Zn2B Sm3 Zn2B 180.0(4) 31_445 7
Zn2B Sm3 Zn2B 104.3(2) 31_445 31
Zn2B Sm3 Zn2B 75.7(2) 7 31
Zn2B Sm3 Zn2B 75.7(2) 31_445 7_445
Zn2B Sm3 Zn2B 104.3(2) 7 7_445
Zn2B Sm3 Zn2B 180.0(4) 31 7_445
Zn2B Sm3 Zn2B 104.3(2) 31_445 31_545
Zn2B Sm3 Zn2B 75.7(2) 7 31_545
Zn2B Sm3 Zn2B 104.3(2) 31 31_545
Zn2B Sm3 Zn2B 75.7(2) 7_445 31_545
Zn2B Sm3 Zn2B 75.7(2) 31_445 7_455
Zn2B Sm3 Zn2B 104.3(2) 7 7_455
Zn2B Sm3 Zn2B 75.7(2) 31 7_455
Zn2B Sm3 Zn2B 104.3(2) 7_445 7_455
Zn2B Sm3 Zn2B 180.0(4) 31_545 7_455
Zn2B Sm3 As2 127.54(9) 31_445 31
Zn2B Sm3 As2 52.46(9) 7 31
Zn2B Sm3 As2 59.4(2) 31 31
Zn2B Sm3 As2 120.6(2) 7_445 31
Zn2B Sm3 As2 127.54(9) 31_545 31
Zn2B Sm3 As2 52.46(9) 7_455 31
Zn2B Sm3 As2 52.46(9) 31_445 7_445
Zn2B Sm3 As2 127.54(9) 7 7_445
Zn2B Sm3 As2 120.6(2) 31 7_445
Zn2B Sm3 As2 59.4(2) 7_445 7_445
Zn2B Sm3 As2 52.46(9) 31_545 7_445
Zn2B Sm3 As2 127.54(9) 7_455 7_445
As2 Sm3 As2 180.0 31 7_445
Zn2B Sm3 As2 59.4(2) 31_445 31_445
Zn2B Sm3 As2 120.6(2) 7 31_445
Zn2B Sm3 As2 127.54(9) 31 31_445
Zn2B Sm3 As2 52.46(9) 7_445 31_445
Zn2B Sm3 As2 127.54(9) 31_545 31_445
Zn2B Sm3 As2 52.46(9) 7_455 31_445
As2 Sm3 As2 90.14(2) 31 31_445
As2 Sm3 As2 89.86(2) 7_445 31_445
Zn2B Sm3 As2 120.6(2) 31_445 7
Zn2B Sm3 As2 59.4(2) 7 7
Zn2B Sm3 As2 52.46(9) 31 7
Zn2B Sm3 As2 127.54(9) 7_445 7
Zn2B Sm3 As2 52.46(9) 31_545 7
Zn2B Sm3 As2 127.54(9) 7_455 7
As2 Sm3 As2 89.86(2) 31 7
As2 Sm3 As2 90.14(2) 7_445 7
As2 Sm3 As2 180.00(3) 31_445 7
Zn2B Sm3 As2 127.54(9) 31_445 31_545
Zn2B Sm3 As2 52.46(9) 7 31_545
Zn2B Sm3 As2 127.54(9) 31 31_545
Zn2B Sm3 As2 52.46(9) 7_445 31_545
Zn2B Sm3 As2 59.4(2) 31_545 31_545
Zn2B Sm3 As2 120.6(2) 7_455 31_545
As2 Sm3 As2 90.14(2) 31 31_545
As2 Sm3 As2 89.86(2) 7_445 31_545
As2 Sm3 As2 90.14(2) 31_445 31_545
As2 Sm3 As2 89.86(2) 7 31_545
Zn2B Sm3 As2 52.46(9) 31_445 7_455
Zn2B Sm3 As2 127.54(9) 7 7_455
Zn2B Sm3 As2 52.46(9) 31 7_455
Zn2B Sm3 As2 127.54(9) 7_445 7_455
Zn2B Sm3 As2 120.6(2) 31_545 7_455
Zn2B Sm3 As2 59.4(2) 7_455 7_455
As2 Sm3 As2 89.86(2) 31 7_455
As2 Sm3 As2 90.14(2) 7_445 7_455
As2 Sm3 As2 89.86(2) 31_445 7_455
As2 Sm3 As2 90.14(2) 7 7_455
As2 Sm3 As2 180.00(3) 31_545 7_455
As4 Sm4 As4 180.00(3) 25_445 13_554
As4 Sm4 As4 89.68(2) 25_445 25
As4 Sm4 As4 90.32(2) 13_554 25
As4 Sm4 As4 90.32(2) 25_445 13_444
As4 Sm4 As4 89.68(2) 13_554 13_444
As4 Sm4 As4 180.00(3) 25 13_444
As4 Sm4 As4 90.32(2) 25_445 13_544
As4 Sm4 As4 89.68(2) 13_554 13_544
As4 Sm4 As4 90.32(2) 25 13_544
As4 Sm4 As4 89.68(2) 13_444 13_544
As4 Sm4 As4 89.68(2) 25_445 25_455
As4 Sm4 As4 90.32(2) 13_554 25_455
As4 Sm4 As4 89.68(2) 25 25_455
As4 Sm4 As4 90.32(2) 13_444 25_455
As4 Sm4 As4 180.00(3) 13_544 25_455
As2 Zn1 As3 110.22(3) . 25_445
As2 Zn1 As3 110.22(3) . 25
As3 Zn1 As3 108.71(3) 25_445 25
As2 Zn1 As3 110.22(3) . 25_455
As3 Zn1 As3 108.71(3) 25_445 25_455
As3 Zn1 As3 108.71(3) 25 25_455
As2 Zn1 Zn2A 51.31(4) . 25
As3 Zn1 Zn2A 125.61(2) 25_445 25
As3 Zn1 Zn2A 58.91(4) 25 25
As3 Zn1 Zn2A 125.61(2) 25_455 25
As2 Zn1 Zn2A 51.31(4) . 25_445
As3 Zn1 Zn2A 58.91(4) 25_445 25_445
As3 Zn1 Zn2A 125.61(2) 25 25_445
As3 Zn1 Zn2A 125.61(2) 25_455 25_445
Zn2A Zn1 Zn2A 85.05(5) 25 25_445
As2 Zn1 Zn2A 51.31(4) . 25_455
As3 Zn1 Zn2A 125.61(2) 25_445 25_455
As3 Zn1 Zn2A 125.61(2) 25 25_455
As3 Zn1 Zn2A 58.91(4) 25_455 25_455
Zn2A Zn1 Zn2A 85.05(5) 25 25_455
Zn2A Zn1 Zn2A 85.05(5) 25_445 25_455
As2 Zn1 Sm2 137.852(15) . 13_444
As3 Zn1 Sm2 55.17(2) 25_445 13_444
As3 Zn1 Sm2 111.93(5) 25 13_444
As3 Zn1 Sm2 55.17(2) 25_455 13_444
Zn2A Zn1 Sm2 170.84(5) 25 13_444
Zn2A Zn1 Sm2 101.63(3) 25_445 13_444
Zn2A Zn1 Sm2 101.63(3) 25_455 13_444
As2 Zn1 Sm2 137.852(15) . 13_554
As3 Zn1 Sm2 111.93(5) 25_445 13_554
As3 Zn1 Sm2 55.17(2) 25 13_554
As3 Zn1 Sm2 55.17(2) 25_455 13_554
Zn2A Zn1 Sm2 101.63(3) 25 13_554
Zn2A Zn1 Sm2 170.84(5) 25_445 13_554
Zn2A Zn1 Sm2 101.63(3) 25_455 13_554
Sm2 Zn1 Sm2 71.06(2) 13_444 13_554
As2 Zn1 Sm2 137.852(15) . 13_544
As3 Zn1 Sm2 55.17(2) 25_445 13_544
As3 Zn1 Sm2 55.17(2) 25 13_544
As3 Zn1 Sm2 111.93(5) 25_455 13_544
Zn2A Zn1 Sm2 101.63(3) 25 13_544
Zn2A Zn1 Sm2 101.63(3) 25_445 13_544
Zn2A Zn1 Sm2 170.84(5) 25_455 13_544
Sm2 Zn1 Sm2 71.06(2) 13_444 13_544
Sm2 Zn1 Sm2 71.06(2) 13_554 13_544
Zn2B Zn2A As2 76.49(5) . 25_445
Zn2B Zn2A As2 76.49(5) . 25
As2 Zn2A As2 114.72(4) 25_445 25
Zn2B Zn2A As2 76.49(5) . 25_455
As2 Zn2A As2 114.72(4) 25_445 25_455
As2 Zn2A As2 114.72(4) 25 25_455
Zn2B Zn2A As3 180.0 . .
As2 Zn2A As3 103.51(5) 25_445 .
As2 Zn2A As3 103.51(5) 25 .
As2 Zn2A As3 103.51(5) 25_455 .
Zn2B Zn2A Zn1 128.70(4) . 25
As2 Zn2A Zn1 121.70(4) 25_445 25
As2 Zn2A Zn1 52.21(3) 25 25
As2 Zn2A Zn1 121.70(4) 25_455 25
As3 Zn2A Zn1 51.30(4) . 25
Zn2B Zn2A Zn1 128.70(4) . 25_445
As2 Zn2A Zn1 52.21(3) 25_445 25_445
As2 Zn2A Zn1 121.70(4) 25 25_445
As2 Zn2A Zn1 121.70(4) 25_455 25_445
As3 Zn2A Zn1 51.30(4) . 25_445
Zn1 Zn2A Zn1 85.05(5) 25 25_445
Zn2B Zn2A Zn1 128.70(4) . 25_455
As2 Zn2A Zn1 121.70(4) 25_445 25_455
As2 Zn2A Zn1 121.70(4) 25 25_455
As2 Zn2A Zn1 52.20(3) 25_455 25_455
As3 Zn2A Zn1 51.30(4) . 25_455
Zn1 Zn2A Zn1 85.05(5) 25 25_455
Zn1 Zn2A Zn1 85.05(5) 25_445 25_455
Zn2B Zn2A Sm3 46.62(3) . 13_444
As2 Zn2A Sm3 59.08(3) 25_445 13_444
As2 Zn2A Sm3 123.11(8) 25 13_444
As2 Zn2A Sm3 59.08(3) 25_455 13_444
As3 Zn2A Sm3 133.38(3) . 13_444
Zn1 Zn2A Sm3 175.32(6) 25 13_444
Zn1 Zn2A Sm3 98.382(16) 25_445 13_444
Zn1 Zn2A Sm3 98.382(16) 25_455 13_444
Zn2B Zn2A Sm3 46.62(3) . 13_554
As2 Zn2A Sm3 123.11(8) 25_445 13_554
As2 Zn2A Sm3 59.08(3) 25 13_554
As2 Zn2A Sm3 59.08(3) 25_455 13_554
As3 Zn2A Sm3 133.38(3) . 13_554
Zn1 Zn2A Sm3 98.382(16) 25 13_554
Zn1 Zn2A Sm3 175.32(6) 25_445 13_554
Zn1 Zn2A Sm3 98.382(16) 25_455 13_554
Sm3 Zn2A Sm3 78.02(4) 13_444 13_554
Zn2B Zn2A Sm3 46.62(3) . 13_544
As2 Zn2A Sm3 59.08(3) 25_445 13_544
As2 Zn2A Sm3 59.08(3) 25 13_544
As2 Zn2A Sm3 123.11(8) 25_455 13_544
As3 Zn2A Sm3 133.38(3) . 13_544
Zn1 Zn2A Sm3 98.382(16) 25 13_544
Zn1 Zn2A Sm3 98.382(16) 25_445 13_544
Zn1 Zn2A Sm3 175.32(6) 25_455 13_544
Sm3 Zn2A Sm3 78.02(4) 13_444 13_544
Sm3 Zn2A Sm3 78.02(4) 13_554 13_544
Zn2A Zn2B As2 75.7(2) . 25
Zn2A Zn2B As2 75.7(2) . 25_445
As2 Zn2B As2 114.15(18) 25 25_445
Zn2A Zn2B As2 75.7(2) . 25_455
As2 Zn2B As2 114.15(18) 25 25_455
As2 Zn2B As2 114.15(18) 25_445 25_455
Zn2A Zn2B Sm3 114.3(2) . 13_444
As2 Zn2B Sm3 170.0(4) 25 13_444
As2 Zn2B Sm3 70.08(4) 25_445 13_444
As2 Zn2B Sm3 70.08(4) 25_455 13_444
Zn2A Zn2B Sm3 114.3(2) . 13_554
As2 Zn2B Sm3 70.08(4) 25 13_554
As2 Zn2B Sm3 170.0(4) 25_445 13_554
As2 Zn2B Sm3 70.08(4) 25_455 13_554
Sm3 Zn2B Sm3 104.3(2) 13_444 13_554
Zn2A Zn2B Sm3 114.3(2) . 13_544
As2 Zn2B Sm3 70.08(4) 25 13_544
As2 Zn2B Sm3 70.08(4) 25_445 13_544
As2 Zn2B Sm3 170.0(4) 25_455 13_544
Sm3 Zn2B Sm3 104.3(2) 13_444 13_544
Sm3 Zn2B Sm3 104.3(2) 13_554 13_544
Zn2A Zn2B As2 180.0 . .
As2 Zn2B As2 104.3(2) 25 .
As2 Zn2B As2 104.3(2) 25_445 .
As2 Zn2B As2 104.3(2) 25_455 .
Sm3 Zn2B As2 65.7(2) 13_444 .
Sm3 Zn2B As2 65.7(2) 13_554 .
Sm3 Zn2B As2 65.7(2) 13_544 .
Sm2 As1 Sm2 90.66(2) 13_554 13_444
Sm2 As1 Sm2 90.66(2) 13_554 13_544
Sm2 As1 Sm2 90.66(2) 13_444 13_544
Sm2 As1 Sm1 178.86(3) 13_554 25_445
Sm2 As1 Sm1 90.145(9) 13_444 25_445
Sm2 As1 Sm1 90.145(9) 13_544 25_445
Sm2 As1 Sm1 90.145(9) 13_554 25
Sm2 As1 Sm1 178.86(3) 13_444 25
Sm2 As1 Sm1 90.145(9) 13_544 25
Sm1 As1 Sm1 89.04(2) 25_445 25
Sm2 As1 Sm1 90.145(9) 13_554 25_455
Sm2 As1 Sm1 90.145(9) 13_444 25_455
Sm2 As1 Sm1 178.86(3) 13_544 25_455
Sm1 As1 Sm1 89.04(2) 25_445 25_455
Sm1 As1 Sm1 89.04(2) 25 25_455
Zn2A As2 Zn2A 114.72(4) 25_445 25
Zn2A As2 Zn2A 114.72(4) 25_445 25_455
Zn2A As2 Zn2A 114.72(4) 25 25_455
Zn2A As2 Zn2B 121.92(3) 25_445 25
Zn2A As2 Zn2B 27.8(2) 25 25
Zn2A As2 Zn2B 121.92(3) 25_455 25
Zn2A As2 Zn2B 27.8(2) 25_445 25_445
Zn2A As2 Zn2B 121.92(3) 25 25_445
Zn2A As2 Zn2B 121.92(3) 25_455 25_445
Zn2B As2 Zn2B 114.15(17) 25 25_445
Zn2A As2 Zn2B 121.92(3) 25_445 25_455
Zn2A As2 Zn2B 121.92(3) 25 25_455
Zn2A As2 Zn2B 27.8(2) 25_455 25_455
Zn2B As2 Zn2B 114.15(17) 25 25_455
Zn2B As2 Zn2B 114.15(17) 25_445 25_455
Zn2A As2 Zn1 76.49(5) 25_445 .
Zn2A As2 Zn1 76.49(5) 25 .
Zn2A As2 Zn1 76.49(5) 25_455 .
Zn2B As2 Zn1 104.3(2) 25 .
Zn2B As2 Zn1 104.3(2) 25_445 .
Zn2B As2 Zn1 104.3(2) 25_455 .
Zn2A As2 Zn2B 103.51(5) 25_445 .
Zn2A As2 Zn2B 103.51(5) 25 .
Zn2A As2 Zn2B 103.51(5) 25_455 .
Zn2B As2 Zn2B 75.7(2) 25 .
Zn2B As2 Zn2B 75.7(2) 25_445 .
Zn2B As2 Zn2B 75.7(2) 25_455 .
Zn1 As2 Zn2B 180.0 . .
Zn2A As2 Sm3 158.35(6) 25_445 13_554
Zn2A As2 Sm3 74.76(3) 25 13_554
Zn2A As2 Sm3 74.76(3) 25_455 13_554
Zn2B As2 Sm3 57.46(12) 25 13_554
Zn2B As2 Sm3 130.6(2) 25_445 13_554
Zn2B As2 Sm3 57.46(12) 25_455 13_554
Zn1 As2 Sm3 125.164(17) . 13_554
Zn2B As2 Sm3 54.836(17) . 13_554
Zn2A As2 Sm3 74.76(3) 25_445 13_444
Zn2A As2 Sm3 158.35(6) 25 13_444
Zn2A As2 Sm3 74.76(3) 25_455 13_444
Zn2B As2 Sm3 130.6(2) 25 13_444
Zn2B As2 Sm3 57.46(12) 25_445 13_444
Zn2B As2 Sm3 57.46(12) 25_455 13_444
Zn1 As2 Sm3 125.164(17) . 13_444
Zn2B As2 Sm3 54.836(17) . 13_444
Sm3 As2 Sm3 90.14(2) 13_554 13_444
Zn2A As2 Sm3 74.76(3) 25_445 13_544
Zn2A As2 Sm3 74.76(3) 25 13_544
Zn2A As2 Sm3 158.35(6) 25_455 13_544
Zn2B As2 Sm3 57.46(12) 25 13_544
Zn2B As2 Sm3 57.46(12) 25_445 13_544
Zn2B As2 Sm3 130.6(2) 25_455 13_544
Zn1 As2 Sm3 125.163(17) . 13_544
Zn2B As2 Sm3 54.837(17) . 13_544
Sm3 As2 Sm3 90.14(2) 13_554 13_544
Sm3 As2 Sm3 90.14(2) 13_444 13_544
Zn1 As3 Zn1 108.71(3) 25_445 25
Zn1 As3 Zn1 108.71(4) 25_445 25_455
Zn1 As3 Zn1 108.71(3) 25 25_455
Zn1 As3 Zn2A 69.78(3) 25_445 .
Zn1 As3 Zn2A 69.78(3) 25 .
Zn1 As3 Zn2A 69.78(3) 25_455 .
Zn1 As3 Sm2 163.86(5) 25_445 31
Zn1 As3 Sm2 80.04(2) 25 31
Zn1 As3 Sm2 80.04(2) 25_455 31
Zn2A As3 Sm2 126.359(17) . 31
Zn1 As3 Sm2 80.04(2) 25_445 31_445
Zn1 As3 Sm2 163.86(5) 25 31_445
Zn1 As3 Sm2 80.04(2) 25_455 31_445
Zn2A As3 Sm2 126.358(17) . 31_445
Sm2 As3 Sm2 88.44(2) 31 31_445
Zn1 As3 Sm2 80.04(2) 25_445 31_545
Zn1 As3 Sm2 80.04(2) 25 31_545
Zn1 As3 Sm2 163.86(5) 25_455 31_545
Zn2A As3 Sm2 126.358(17) . 31_545
Sm2 As3 Sm2 88.44(2) 31 31_545
Sm2 As3 Sm2 88.44(2) 31_445 31_545
Sm1 As4 Sm1 90.31(2) 31 31_445
Sm1 As4 Sm1 90.31(2) 31 31_545
Sm1 As4 Sm1 90.31(2) 31_445 31_545
Sm1 As4 Sm4 179.55(3) 31 7_445
Sm1 As4 Sm4 90.005(8) 31_445 7_445
Sm1 As4 Sm4 90.006(8) 31_545 7_445
Sm1 As4 Sm4 90.005(8) 31 7
Sm1 As4 Sm4 179.55(3) 31_445 7
Sm1 As4 Sm4 90.006(8) 31_545 7
Sm4 As4 Sm4 89.68(2) 7_445 7
Sm1 As4 Sm4 90.006(8) 31 7_455
Sm1 As4 Sm4 90.006(8) 31_445 7_455
Sm1 As4 Sm4 179.55(3) 31_545 7_455
Sm4 As4 Sm4 89.68(2) 7_445 7_455
Sm4 As4 Sm4 89.68(2) 7 7_455

loop_
_geom_bond_atom_site_label_1
_geom_bond_atom_site_label_2
_geom_bond_distance
_geom_bond_site_symmetry_2
Sm1 As4 2.9398(6) 31
Sm1 As4 2.9398(6) 31_445
Sm1 As4 2.9399(6) 31_545
Sm1 As1 2.9727(6) 25_445
Sm1 As1 2.9727(6) 25
Sm1 As1 2.9727(6) 25_455
Sm2 As1 2.9314(6) 7_445
Sm2 As1 2.9314(6) 7
Sm2 As1 2.9314(6) 7_455
Sm2 As3 2.9888(7) 31
Sm2 As3 2.9888(7) 31_445
Sm2 As3 2.9889(7) 31_545
Sm2 Zn1 3.5865(10) 7
Sm2 Zn1 3.5865(10) 7_445
Sm2 Zn1 3.5865(10) 7_455
Sm3 Zn2B 2.640(4) 31_445
Sm3 Zn2B 2.640(4) 7
Sm3 Zn2B 2.640(4) 31
Sm3 Zn2B 2.640(4) 7_445
Sm3 Zn2B 2.640(4) 31_545
Sm3 Zn2B 2.640(4) 7_455
Sm3 As2 2.9442(6) 31
Sm3 As2 2.9442(6) 7_445
Sm3 As2 2.9442(6) 31_445
Sm3 As2 2.9442(6) 7
Sm3 As2 2.9442(6) 31_545
Sm3 As2 2.9442(6) 7_455
Sm4 As4 2.9562(6) 25_445
Sm4 As4 2.9562(6) 13_554
Sm4 As4 2.9562(6) 25
Sm4 As4 2.9562(6) 13_444
Sm4 As4 2.9562(6) 13_544
Sm4 As4 2.9562(6) 25_455
Zn1 As2 2.5061(17) .
Zn1 As3 2.5650(6) 25_445
Zn1 As3 2.5650(6) 25
Zn1 As3 2.5650(6) 25_455
Zn1 Zn2A 3.0838(16) 25
Zn1 Zn2A 3.0838(16) 25_445
Zn1 Zn2A 3.0838(16) 25_455
Zn1 Sm2 3.5868(10) 13_444
Zn1 Sm2 3.5868(10) 13_554
Zn1 Sm2 3.5868(10) 13_544
Zn2A Zn2B 1.190(10) .
Zn2A As2 2.4754(6) 25_445
Zn2A As2 2.4754(6) 25
Zn2A As2 2.4754(6) 25_455
Zn2A As3 2.815(2) .
Zn2A Zn1 3.0839(16) 25
Zn2A Zn1 3.0839(16) 25_445
Zn2A Zn1 3.0839(16) 25_455
Zn2A Sm3 3.3116(15) 13_444
Zn2A Sm3 3.3116(15) 13_554
Zn2A Sm3 3.3116(15) 13_544
Zn2B As2 2.483(2) 25
Zn2B As2 2.483(2) 25_445
Zn2B As2 2.483(2) 25_455
Zn2B Sm3 2.640(4) 13_444
Zn2B Sm3 2.640(4) 13_554
Zn2B Sm3 2.640(4) 13_544
Zn2B As2 2.780(10) .
As1 Sm2 2.9311(6) 13_554
As1 Sm2 2.9311(6) 13_444
As1 Sm2 2.9311(6) 13_544
As1 Sm1 2.9728(6) 25_445
As1 Sm1 2.9728(6) 25
As1 Sm1 2.9728(6) 25_455
As2 Zn2A 2.4754(6) 25_445
As2 Zn2A 2.4754(6) 25
As2 Zn2A 2.4754(6) 25_455
As2 Zn2B 2.483(2) 25
As2 Zn2B 2.483(2) 25_445
As2 Zn2B 2.483(2) 25_455
As2 Sm3 2.9442(6) 13_554
As2 Sm3 2.9442(6) 13_444
As2 Sm3 2.9442(6) 13_544
As3 Zn1 2.5650(6) 25_445
As3 Zn1 2.5650(6) 25
As3 Zn1 2.5650(6) 25_455
As3 Sm2 2.9887(7) 31
As3 Sm2 2.9887(7) 31_445
As3 Sm2 2.9888(7) 31_545
As4 Sm1 2.9399(6) 31
As4 Sm1 2.9399(6) 31_445
As4 Sm1 2.9399(6) 31_545
As4 Sm4 2.9562(6) 7_445
As4 Sm4 2.9562(6) 7
As4 Sm4 2.9562(6) 7_455
